data_4029251
loop_
_publ_author_name
'Wang, Hao'
'Yu, Yang'
'Hong, Xiaohu'
'Tan, Qitao'
'Xu, Bin'

_publ_section_title
;
 Rhodium-Catalyzed Direct ortho C-N Bond Formation of Aromatic Azo
 Compounds with Azides.
;
_journal_issue 7
_journal_name_full 'The Journal of organic chemistry'
_journal_page_first 3279
_journal_page_last 3288
_journal_paper_doi 10.1021/jo500412w
_journal_volume 79
_journal_year 2014
_chemical_formula_sum 'C21 H18 F3 N3 O2 S'
_chemical_formula_weight 433.44
_chemical_name_systematic
; 
 ? 
;
_space_group_IT_number 2
_symmetry_cell_setting triclinic
_symmetry_space_group_name_Hall '-P 1'
_symmetry_space_group_name_H-M 'P -1'
_atom_sites_solution_hydrogens geom
_atom_sites_solution_primary direct
_atom_sites_solution_secondary difmap
_audit_creation_method SHELXL-97
_cell_angle_alpha 102.898(3)
_cell_angle_beta 115.514(3)
_cell_angle_gamma 103.025(3)
_cell_formula_units_Z 2
_cell_length_a 10.552(3)
_cell_length_b 11.010(3)
_cell_length_c 11.195(4)
_cell_measurement_temperature 296(2)
_cell_volume 1065.0(6)
_computing_cell_refinement 'Bruker SMART'
_computing_data_collection 'Bruker SMART'
_computing_data_reduction 'Bruker SAINT'
_computing_molecular_graphics 'Bruker SHELXTL'
_computing_publication_material 'Bruker SHELXTL'
_computing_structure_refinement 'Bruker SHELXTL'
_computing_structure_solution 'Bruker SHELXTL'
_diffrn_ambient_temperature 296(2)
_diffrn_measured_fraction_theta_full 0.955
_diffrn_measured_fraction_theta_max 0.955
_diffrn_measurement_device_type 'CCD area detector'
_diffrn_measurement_method 'phi and omega scans'
_diffrn_radiation_monochromator graphite
_diffrn_radiation_source 'fine-focus sealed tube'
_diffrn_radiation_type MoK\a
_diffrn_radiation_wavelength 0.71073
_diffrn_reflns_av_R_equivalents 0.0190
_diffrn_reflns_av_sigmaI/netI 0.0380
_diffrn_reflns_limit_h_max 13
_diffrn_reflns_limit_h_min -13
_diffrn_reflns_limit_k_max 14
_diffrn_reflns_limit_k_min -14
_diffrn_reflns_limit_l_max 13
_diffrn_reflns_limit_l_min -14
_diffrn_reflns_number 6745
_diffrn_reflns_theta_full 27.67
_diffrn_reflns_theta_max 27.67
_diffrn_reflns_theta_min 2.16
_exptl_absorpt_coefficient_mu 0.200
_exptl_absorpt_correction_T_max 0.9901
_exptl_absorpt_correction_T_min 0.9593
_exptl_absorpt_correction_type multi-scan
_exptl_crystal_density_diffrn 1.352
_exptl_crystal_density_method 'not measured'
_exptl_crystal_F_000 448
_exptl_crystal_size_max 0.21
_exptl_crystal_size_mid 0.20
_exptl_crystal_size_min 0.05
_refine_diff_density_max 0.875
_refine_diff_density_min -0.707
_refine_diff_density_rms 0.067
_refine_ls_extinction_method none
_refine_ls_goodness_of_fit_ref 1.067
_refine_ls_hydrogen_treatment mixed
_refine_ls_matrix_type full
_refine_ls_number_parameters 277
_refine_ls_number_reflns 4754
_refine_ls_number_restraints 1
_refine_ls_restrained_S_all 1.068
_refine_ls_R_factor_all 0.1072
_refine_ls_R_factor_gt 0.0794
_refine_ls_shift/su_max 0.001
_refine_ls_shift/su_mean 0.000
_refine_ls_structure_factor_coef Fsqd
_refine_ls_weighting_details 'calc w=1/[\s^2^(Fo^2^)+(0.1385P)^2^+0.4500P] where P=(Fo^2^+2Fc^2^)/3'
_refine_ls_weighting_scheme calc
_refine_ls_wR_factor_gt 0.2308
_refine_ls_wR_factor_ref 0.2577
_reflns_number_gt 3197
_reflns_number_total 4754
_reflns_threshold_expression >2sigma(I)
_cod_data_source_file jo500412w_si_002.cif
_cod_data_source_block a
_cod_depositor_comments
;
The following automatic conversions were performed:

'_symmetry_cell_setting' value 'Triclinic' changed to 'triclinic'
according to
/usr/data/users/saulius/automatic-downloads/rss-feeds/ACS/lib/dictionaries/cif_core.dic
dictionary named 'cif_core.dic' version 2.4.2 from 2011-04-26.

Automatic conversion script
Id: cif_fix_values 2281 2013-09-26 08:29:07Z andrius 

 Adding full bibliography for
 ./tmp-cod-update-bibliographies-12971/cifs/4029251.cif.
;
_cod_original_sg_symbol_H-M 'P-1   '
_cod_database_code 4029251

loop_
_symmetry_equiv_pos_as_xyz
'x, y, z'
'-x, -y, -z'

loop_
_atom_site_label
_atom_site_type_symbol
_atom_site_fract_x
_atom_site_fract_y
_atom_site_fract_z
_atom_site_U_iso_or_equiv
_atom_site_adp_type
_atom_site_occupancy
_atom_site_symmetry_multiplicity
_atom_site_calc_flag
_atom_site_refinement_flags
S1 S 0.23915(9) 1.03770(8) 1.04177(9) 0.0559(3) Uani 1 1 d .
C1 C 0.1877(7) 0.4665(5) 0.8614(6) 0.1001(17) Uani 1 1 d .
C2 C 0.2039(5) 0.6079(4) 0.9114(4) 0.0704(10) Uani 1 1 d .
C3 C 0.3110(5) 0.7047(4) 0.9102(5) 0.0789(12) Uani 1 1 d .
H3 H 0.3743 0.6809 0.8797 0.095 Uiso 1 1 calc R
C4 C 0.3250(4) 0.8368(4) 0.9539(5) 0.0716(11) Uani 1 1 d .
H4 H 0.3971 0.9023 0.9529 0.086 Uiso 1 1 calc R
C5 C 0.2307(4) 0.8709(3) 0.9993(4) 0.0537(8) Uani 1 1 d .
C6 C 0.1200(5) 0.7747(4) 0.9971(5) 0.0779(12) Uani 1 1 d .
H6 H 0.0552 0.7983 1.0254 0.094 Uiso 1 1 calc R
C7 C 0.1066(6) 0.6426(4) 0.9521(5) 0.0855(13) Uani 1 1 d .
H7 H 0.0316 0.5765 0.9493 0.103 Uiso 1 1 calc R
C8 C 0.1555(4) 1.0264(3) 0.7788(4) 0.0537(8) Uani 1 1 d .
C9 C 0.2626(5) 1.1291(3) 0.7832(5) 0.0677(10) Uani 1 1 d .
H9 H 0.3138 1.2101 0.8598 0.081 Uiso 1 1 calc R
C10 C 0.2933(5) 1.1118(4) 0.6746(5) 0.0785(12) Uani 1 1 d .
H10 H 0.3667 1.1813 0.6797 0.094 Uiso 1 1 calc R
C11 C 0.2178(5) 0.9935(4) 0.5577(5) 0.0697(10) Uani 1 1 d .
C12 C 0.1116(4) 0.8906(4) 0.5542(4) 0.0616(9) Uani 1 1 d .
H12 H 0.0599 0.8102 0.4767 0.074 Uiso 1 1 calc R
C13 C 0.0808(4) 0.9050(3) 0.6643(4) 0.0528(8) Uani 1 1 d .
C14 C 0.2486(6) 0.9775(6) 0.4361(6) 0.0984(15) Uani 1 1 d .
H14A H 0.2427 1.0520 0.4056 0.148 Uiso 1 1 calc R
H14B H 0.1750 0.8959 0.3584 0.148 Uiso 1 1 calc R
H14C H 0.3476 0.9745 0.4671 0.148 Uiso 1 1 calc R
C15 C -0.1681(4) 0.5838(4) 0.5868(4) 0.0631(9) Uani 1 1 d .
C16 C -0.2444(4) 0.6040(4) 0.6595(4) 0.0663(9) Uani 1 1 d .
H16 H -0.2253 0.6906 0.7135 0.080 Uiso 1 1 calc R
C17 C -0.3490(5) 0.4963(4) 0.6525(5) 0.0772(11) Uani 1 1 d .
C18 C -0.3760(6) 0.3693(5) 0.5673(7) 0.1022(17) Uani 1 1 d .
H18 H -0.4479 0.2959 0.5588 0.123 Uiso 1 1 calc R
C19 C -0.3011(6) 0.3481(5) 0.4957(7) 0.1104(19) Uani 1 1 d .
H19 H -0.3209 0.2616 0.4412 0.132 Uiso 1 1 calc R
C20 C -0.1961(5) 0.4556(4) 0.5048(6) 0.0857(13) Uani 1 1 d .
H20 H -0.1446 0.4423 0.4564 0.103 Uiso 1 1 calc R
C21 C -0.4338(6) 0.5168(6) 0.7295(6) 0.1047(17) Uani 1 1 d .
H21A H -0.5394 0.4869 0.6616 0.157 Uiso 1 1 calc R
H21B H -0.3975 0.6101 0.7851 0.157 Uiso 1 1 calc R
H21C H -0.4186 0.4664 0.7908 0.157 Uiso 1 1 calc R
F1 F 0.1430(10) 0.4138(4) 0.7379(5) 0.279(5) Uani 1 1 d .
F2 F 0.1321(8) 0.3927(4) 0.9080(8) 0.229(3) Uani 1 1 d .
F3 F 0.3201(6) 0.4532(4) 0.9117(8) 0.210(3) Uani 1 1 d .
H3A H 0.023(3) 0.999(4) 0.870(5) 0.088(13) Uiso 1 1 d D
N1 N -0.0277(3) 0.8035(3) 0.6664(3) 0.0551(7) Uani 1 1 d .
N2 N -0.0578(3) 0.6875(3) 0.5879(3) 0.0624(8) Uani 1 1 d .
N3 N 0.1228(3) 1.0455(3) 0.8925(3) 0.0554(7) Uani 1 1 d D
O1 O 0.3874(3) 1.1228(2) 1.0871(3) 0.0710(7) Uani 1 1 d .
O2 O 0.1762(3) 1.0605(3) 1.1314(3) 0.0688(7) Uani 1 1 d .

loop_
_atom_site_aniso_label
_atom_site_aniso_U_11
_atom_site_aniso_U_22
_atom_site_aniso_U_33
_atom_site_aniso_U_23
_atom_site_aniso_U_13
_atom_site_aniso_U_12
S1 0.0519(5) 0.0493(5) 0.0658(6) 0.0047(4) 0.0397(4) 0.0130(4)
C1 0.130(5) 0.063(3) 0.092(4) 0.030(3) 0.038(3) 0.043(3)
C2 0.085(3) 0.059(2) 0.065(2) 0.0205(18) 0.035(2) 0.031(2)
C3 0.068(2) 0.061(2) 0.104(3) 0.011(2) 0.048(2) 0.0249(19)
C4 0.056(2) 0.054(2) 0.101(3) 0.0093(19) 0.050(2) 0.0143(16)
C5 0.0522(18) 0.0514(17) 0.0585(19) 0.0138(15) 0.0327(16) 0.0171(14)
C6 0.092(3) 0.068(2) 0.110(3) 0.041(2) 0.075(3) 0.032(2)
C7 0.108(3) 0.066(3) 0.114(4) 0.046(3) 0.076(3) 0.030(2)
C8 0.0600(19) 0.0440(16) 0.071(2) 0.0192(15) 0.0443(17) 0.0225(15)
C9 0.080(3) 0.0430(17) 0.091(3) 0.0217(18) 0.056(2) 0.0161(17)
C10 0.092(3) 0.065(2) 0.111(3) 0.045(2) 0.074(3) 0.026(2)
C11 0.084(3) 0.077(2) 0.083(3) 0.043(2) 0.060(2) 0.038(2)
C12 0.071(2) 0.060(2) 0.067(2) 0.0236(17) 0.0442(19) 0.0275(18)
C13 0.0555(18) 0.0462(16) 0.068(2) 0.0200(15) 0.0397(17) 0.0203(14)
C14 0.124(4) 0.115(4) 0.105(4) 0.057(3) 0.088(3) 0.047(3)
C15 0.053(2) 0.0532(19) 0.072(2) 0.0152(17) 0.0307(18) 0.0112(15)
C16 0.056(2) 0.061(2) 0.067(2) 0.0147(18) 0.0264(18) 0.0125(17)
C17 0.059(2) 0.078(3) 0.088(3) 0.033(2) 0.035(2) 0.014(2)
C18 0.082(3) 0.063(3) 0.154(5) 0.039(3) 0.060(3) 0.013(2)
C19 0.096(4) 0.051(2) 0.173(6) 0.021(3) 0.074(4) 0.015(2)
C20 0.072(3) 0.056(2) 0.117(4) 0.011(2) 0.050(3) 0.017(2)
C21 0.092(3) 0.118(4) 0.106(4) 0.042(3) 0.062(3) 0.016(3)
F1 0.528(11) 0.083(2) 0.089(3) 0.000(2) 0.055(4) 0.121(4)
F2 0.374(8) 0.073(2) 0.419(9) 0.112(4) 0.331(8) 0.092(4)
F3 0.211(5) 0.091(3) 0.348(8) 0.062(4) 0.150(6) 0.088(3)
N1 0.0556(16) 0.0499(15) 0.0629(17) 0.0156(13) 0.0363(14) 0.0166(12)
N2 0.0645(18) 0.0503(16) 0.0655(18) 0.0091(14) 0.0368(16) 0.0130(14)
N3 0.0570(16) 0.0439(14) 0.0739(19) 0.0116(13) 0.0454(15) 0.0177(12)
O1 0.0547(14) 0.0579(14) 0.0855(18) -0.0004(13) 0.0427(14) 0.0069(11)
O2 0.0661(15) 0.0693(16) 0.0721(16) 0.0046(13) 0.0483(14) 0.0198(13)

loop_
_atom_type_symbol
_atom_type_description
_atom_type_scat_dispersion_real
_atom_type_scat_dispersion_imag
_atom_type_scat_source
C C 0.0033 0.0016 'International Tables Vol C Tables 4.2.6.8 and 6.1.1.4'
H H 0.0000 0.0000 'International Tables Vol C Tables 4.2.6.8 and 6.1.1.4'
N N 0.0061 0.0033 'International Tables Vol C Tables 4.2.6.8 and 6.1.1.4'
O O 0.0106 0.0060 'International Tables Vol C Tables 4.2.6.8 and 6.1.1.4'
F F 0.0171 0.0103 'International Tables Vol C Tables 4.2.6.8 and 6.1.1.4'
S S 0.1246 0.1234 'International Tables Vol C Tables 4.2.6.8 and 6.1.1.4'

loop_
_geom_angle_atom_site_label_1
_geom_angle_atom_site_label_2
_geom_angle_atom_site_label_3
_geom_angle
O1 S1 O2 119.83(15)
O1 S1 N3 108.24(17)
O2 S1 N3 105.69(15)
O1 S1 C5 108.30(15)
O2 S1 C5 108.67(16)
N3 S1 C5 105.18(15)
F1 C1 F2 112.5(6)
F1 C1 F3 97.8(7)
F2 C1 F3 97.9(5)
F1 C1 C2 117.1(4)
F2 C1 C2 116.5(5)
F3 C1 C2 111.5(5)
C3 C2 C7 119.9(4)
C3 C2 C1 119.7(4)
C7 C2 C1 120.3(5)
C2 C3 C4 120.2(4)
C3 C4 C5 119.4(4)
C6 C5 C4 121.1(3)
C6 C5 S1 119.5(3)
C4 C5 S1 119.1(3)
C5 C6 C7 118.9(4)
C2 C7 C6 120.5(4)
C9 C8 C13 119.4(3)
C9 C8 N3 119.9(3)
C13 C8 N3 120.7(3)
C10 C9 C8 120.1(4)
C9 C10 C11 121.7(3)
C12 C11 C10 118.0(3)
C12 C11 C14 120.7(4)
C10 C11 C14 121.2(4)
C11 C12 C13 121.2(3)
C12 C13 C8 119.5(3)
C12 C13 N1 123.9(3)
C8 C13 N1 116.6(3)
C20 C15 C16 120.5(4)
C20 C15 N2 114.5(3)
C16 C15 N2 125.0(3)
C17 C16 C15 120.6(4)
C16 C17 C18 117.3(4)
C16 C17 C21 121.2(4)
C18 C17 C21 121.5(4)
C19 C18 C17 122.6(4)
C18 C19 C20 119.7(4)
C19 C20 C15 119.3(4)
N2 N1 C13 113.8(3)
N1 N2 C15 114.8(3)
C8 N3 S1 119.1(2)

loop_
_geom_bond_atom_site_label_1
_geom_bond_atom_site_label_2
_geom_bond_distance
S1 O1 1.423(2)
S1 O2 1.431(2)
S1 N3 1.628(3)
S1 C5 1.763(3)
C1 F1 1.194(6)
C1 F2 1.232(7)
C1 F3 1.319(7)
C1 C2 1.475(6)
C2 C3 1.375(6)
C2 C7 1.381(6)
C3 C4 1.379(5)
C4 C5 1.381(4)
C5 C6 1.375(5)
C6 C7 1.382(6)
C8 C9 1.381(5)
C8 C13 1.393(5)
C8 N3 1.441(4)
C9 C10 1.372(5)
C10 C11 1.384(6)
C11 C12 1.382(5)
C11 C14 1.513(5)
C12 C13 1.390(4)
C13 N1 1.420(4)
C15 C20 1.387(5)
C15 C16 1.388(5)
C15 N2 1.428(4)
C16 C17 1.387(5)
C17 C18 1.392(7)
C17 C21 1.505(6)
C18 C19 1.366(7)
C19 C20 1.377(6)
N1 N2 1.256(4)
